data_8104212
loop_
_publ_author_name
'Flachsbart, I.'

_publ_section_title
;
 Zur Kristallstruktur von Phosphoferrit (Fe, Mn)3 (PO4)2 (H2 O)3
;
_journal_name_full
;
Zeitschrift fuer Kristallographie, Kristallgeometrie, Kristallphysik, 
Kristallchemie (-144,1977)
;
_journal_page_first 327
_journal_page_last 331
_journal_volume 118
_journal_year 1963
_chemical_formula_sum 'Fe2.2 H6 Mn0.8 O11 P2'
_chemical_name_systematic '(Fe2.2 Mn0.8) (P O4)2 (H2 O)3'
_space_group_IT_number 30
_symmetry_space_group_name_Hall 'P 2 -2ac'
_symmetry_space_group_name_H-M 'P c n 2'
_cell_angle_alpha 90
_cell_angle_beta 90
_cell_angle_gamma 90
_cell_formula_units_Z 4
_cell_length_a 8.66
_cell_length_b 10.06
_cell_length_c 9.41
_cell_volume 819.795
_citation_journal_id_ASTM ZEKGAX
_cod_data_source_file Flachsbart_ZEKGAX_1963_917.cif
_cod_data_source_block H6Fe2.2Mn0.8O11P2
_cod_original_cell_volume 819.7955
_cod_original_sg_symbol_Hall 'P 2 -2bc (y,-x,z)'
_cod_original_formula_sum 'H6 Fe2.2 Mn0.8 O11 P2'
_cod_database_code 8104212

loop_
_symmetry_equiv_pos_as_xyz
x,y,z
-x,-y,z
x+1/2,-y,z+1/2
-x+1/2,y,z+1/2

loop_
_atom_site_label
_atom_site_type_symbol
_atom_site_fract_x
_atom_site_fract_y
_atom_site_fract_z
_atom_site_occupancy
_atom_site_U_iso_or_equiv
Mn2 Mn+2 0.135 0.154 0.433 0.27 0.0
O11 O-2 0.18 0.108 0.077 1 0.0
O10 O-2 0 0.5 0.457 1 0.0
O3 O-2 0.133 0.512 0.733 1 0.0
O9 O-2 0 0 0.57 1 0.0
O8 O-2 0.364 0.776 0.262 1 0.0
O5 O-2 0.107 0.924 0.19 1 0.0
O6 O-2 0.092 0.733 0.364 1 0.0
Fe2 Fe+2 0.135 0.154 0.433 0.73 0.0
O12 O-2 0.133 0.575 0.02 1 0.0
Fe1 Fe+2 0 0.248 0 0.73 0.0
O4 O-2 0.37 0.375 0.643 1 0.0
Mn3 Mn+2 0.138 0.653 0.567 0.27 0.0
Mn1 Mn+2 0 0.248 0 0.27 0.0
O1 O-2 0.097 0.286 0.6 1 0.0
O2 O-2 0.21 0.296 0.85 1 0.0
Fe3 Fe+2 0.138 0.653 0.567 0.73 0.0
O7 O-2 0.242 0.941 0.43 1 0.0
P2 P+5 0.202 0.843 0.302 1 0.0
P1 P+5 0.2 0.37 0.703 1 0.0
